data_1574830
loop_
_publ_author_name
'Nguyen, Tri Minh'
'Tawfik, Sherif Abdulkader'
'Tran, Truyen'
'Gupta, Sunil'
'Rana, Santu'
'Venkatesh, Svetha'

_publ_section_title
;
 The search for superionic solid-state electrolytes using a
 physics-informed generative model.
;
_journal_issue 17
_journal_name_full 'Materials horizons'
_journal_page_first 6945
_journal_page_last 6955
_journal_paper_doi 10.1039/d5mh00767d
_journal_volume 12
_journal_year 2025
_chemical_formula_structural K4I3Cl
_chemical_formula_sum 'Cl I3 K4'
_space_group_IT_number 1
_space_group_name_Hall 'P 1'
_space_group_name_H-M_alt 'P 1'
_symmetry_Int_Tables_number 1
_symmetry_space_group_name_H-M 'P 1'
_audit_update_record
;
2025-04-08 deposited with the CCDC.	2025-06-06 downloaded from the CCDC.
;
_cell_angle_alpha 90.00000192
_cell_angle_beta 90.00000335
_cell_angle_gamma 90.00000249
_cell_formula_units_Z 1
_cell_length_a 7.04072003
_cell_length_b 7.04072003
_cell_length_c 7.04072017
_cell_volume 349.021
_cod_data_source_file d5mh00767d3.cif
_cod_data_source_block K4I3Cl
_cod_depositor_comments 'Adding full bibliography for 1574820--1574854.cif.'
_cod_original_cell_volume 349.02073940
_cod_original_formula_sum 'K4 I3 Cl1'
_cod_database_code 1574830

loop_
_symmetry_equiv_pos_site_id
_symmetry_equiv_pos_as_xyz
1 'x, y, z'

loop_
_atom_site_type_symbol
_atom_site_label
_atom_site_symmetry_multiplicity
_atom_site_fract_x
_atom_site_fract_y
_atom_site_fract_z
_atom_site_occupancy
K K0 1 -0.00000000 -0.00000001 -0.00000001 1
K K1 1 0.50000000 0.50000001 0.00000001 1
K K2 1 0.50000001 0.00000001 0.50000002 1
K K3 1 0.00000001 0.50000000 0.50000000 1
I I4 1 -0.00000000 0.50000000 -0.00000000 1
I I5 1 -0.00000000 -0.00000000 0.50000000 1
I I6 1 0.50000000 -0.00000000 -0.00000000 1
Cl Cl7 1 0.50000000 0.50000000 0.49999999 1
